data_2236045
loop_
_publ_author_name
'Venugopala, K. N.'
'Nayak, Susanta K.'
'Odhav, Bharti'

_publ_section_title
;
 Methyl
 2,6-diphenyl-1-<i>p</i>-tolyl-4-(<i>p</i>-tolylamino)-1,2,5,6-tetrahydropyridine-3-carboxylate
;
_journal_coeditor_code ZL2490
_journal_issue 8
_journal_name_full 'Acta Crystallographica Section E'
_journal_page_first o2392
_journal_page_last o2393
_journal_paper_doi 10.1107/S1600536812030309
_journal_volume 68
_journal_year 2012
_chemical_formula_iupac 'C33 H32 N2 O2'
_chemical_formula_moiety 'C33 H32 N2 O2'
_chemical_formula_sum 'C33 H32 N2 O2'
_chemical_formula_weight 488.61
_chemical_melting_point 495(2)
_chemical_name_systematic
;
Methyl 2,6-diphenyl-1-<i>p</i>-tolyl-4-(<i>p</i>-tolylamino)-1,2,5,6-
tetrahydropyridine-3-carboxylate
;
_space_group_IT_number 14
_symmetry_cell_setting monoclinic
_symmetry_space_group_name_Hall '-P 2ybc'
_symmetry_space_group_name_H-M 'P 1 21/c 1'
_atom_sites_solution_hydrogens geom
_atom_sites_solution_primary direct
_atom_sites_solution_secondary difmap
_cell_angle_alpha 90.00
_cell_angle_beta 90.381(2)
_cell_angle_gamma 90.00
_cell_formula_units_Z 4
_cell_length_a 13.3701(11)
_cell_length_b 6.1744(5)
_cell_length_c 31.797(2)
_cell_measurement_reflns_used 16734
_cell_measurement_temperature 173(2)
_cell_measurement_theta_max 26.0
_cell_measurement_theta_min 1.5
_cell_volume 2624.9(3)
_computing_cell_refinement 'SAINT (Bruker, 2008)'
_computing_data_collection 'APEX2 (Bruker, 2008)'
_computing_data_reduction 'SAINT (Bruker, 2008)'
_computing_molecular_graphics
;ORTEP-3 for Windows (Farrugia, 1997) and Mercury
(Macrae <i>et al.</i>, 2008)
;
_computing_publication_material 'PLATON (Spek, 2009) and PARST (Nardelli, 1995)'
_computing_structure_refinement 'SHELXL97 (Sheldrick, 2008<i>a</i>)'
_computing_structure_solution 'SHELXS97 (Sheldrick, 2008<i>a</i>)'
_diffrn_ambient_temperature 173(2)
_diffrn_measured_fraction_theta_full 1.000
_diffrn_measured_fraction_theta_max 1.000
_diffrn_measurement_device_type 'Bruker Kappa DUO APEXII'
_diffrn_measurement_method '0.5\% \f scans and \w scans'
_diffrn_radiation_monochromator graphite
_diffrn_radiation_source 'fine-focus sealed tube'
_diffrn_radiation_type MoK\a
_diffrn_radiation_wavelength 0.71073
_diffrn_reflns_av_R_equivalents 0.0408
_diffrn_reflns_av_sigmaI/netI 0.0441
_diffrn_reflns_limit_h_max 16
_diffrn_reflns_limit_h_min -15
_diffrn_reflns_limit_k_max 7
_diffrn_reflns_limit_k_min -7
_diffrn_reflns_limit_l_max 37
_diffrn_reflns_limit_l_min -39
_diffrn_reflns_number 16243
_diffrn_reflns_theta_full 26.00
_diffrn_reflns_theta_max 26.00
_diffrn_reflns_theta_min 1.52
_diffrn_standards_decay_% 0
_diffrn_standards_interval_count 0
_diffrn_standards_interval_time 0
_diffrn_standards_number 0
_exptl_absorpt_coefficient_mu 0.077
_exptl_absorpt_correction_T_max 0.9962
_exptl_absorpt_correction_T_min 0.9781
_exptl_absorpt_correction_type multi-scan
_exptl_absorpt_process_details '(SADABS; Sheldrick, 2008<i>b</i>)'
_exptl_crystal_colour yellow
_exptl_crystal_density_diffrn 1.236
_exptl_crystal_density_method 'not measured'
_exptl_crystal_description plate
_exptl_crystal_F_000 1040
_exptl_crystal_size_max 0.29
_exptl_crystal_size_mid 0.13
_exptl_crystal_size_min 0.05
_refine_diff_density_max 0.184
_refine_diff_density_min -0.255
_refine_ls_extinction_method none
_refine_ls_goodness_of_fit_ref 1.027
_refine_ls_hydrogen_treatment constr
_refine_ls_matrix_type full
_refine_ls_number_parameters 337
_refine_ls_number_reflns 5175
_refine_ls_number_restraints 0
_refine_ls_restrained_S_all 1.027
_refine_ls_R_factor_all 0.0769
_refine_ls_R_factor_gt 0.0440
_refine_ls_shift/su_max 0.001
_refine_ls_shift/su_mean 0.000
_refine_ls_structure_factor_coef Fsqd
_refine_ls_weighting_details 'calc w=1/[\s^2^(Fo^2^)+(0.0564P)^2^+0.0770P] where P=(Fo^2^+2Fc^2^)/3'
_refine_ls_weighting_scheme calc
_refine_ls_wR_factor_gt 0.1030
_refine_ls_wR_factor_ref 0.1120
_reflns_number_gt 3513
_reflns_number_total 5175
_reflns_threshold_expression I>2sigma(I)
_cod_data_source_file zl2490.cif
_cod_data_source_block I
_cod_original_cell_volume 2624.8(4)
_cod_original_sg_symbol_H-M 'P 21/c'
_cod_database_code 2236045
_cod_database_fobs_code 2236045

loop_
_symmetry_equiv_pos_site_id
_symmetry_equiv_pos_as_xyz
1 x,y,z
2 -x,1/2+y,1/2-z
3 -x,-y,-z
4 x,1/2-y,1/2+z

loop_
_atom_site_type_symbol
_atom_site_label
_atom_site_fract_x
_atom_site_fract_y
_atom_site_fract_z
_atom_site_U_iso_or_equiv
_atom_site_adp_type
_atom_site_calc_flag
_atom_site_refinement_flags
_atom_site_occupancy
_atom_site_symmetry_multiplicity
O O1 0.39224(9) 1.07628(18) 0.01596(3) 0.0325(3) Uani d . 1 1
O O2 0.25859(9) 1.23990(17) 0.04498(3) 0.0329(3) Uani d . 1 1
N N1 0.26268(10) 0.8892(2) 0.15100(4) 0.0282(3) Uani d . 1 1
N N2 0.47196(10) 0.7370(2) 0.06014(4) 0.0300(3) Uani d . 1 1
H H2 0.4771 0.8083 0.0363 0.036 Uiso calc R 1 1
C C2 0.23238(12) 0.9440(3) 0.10784(5) 0.0273(4) Uani d . 1 1
H H2A 0.2120 1.0998 0.1082 0.033 Uiso calc R 1 1
C C3 0.31945(12) 0.9271(2) 0.07746(5) 0.0263(4) Uani d . 1 1
C C4 0.38851(12) 0.7657(2) 0.08314(5) 0.0266(4) Uani d . 1 1
C C5 0.36664(13) 0.6094(2) 0.11802(5) 0.0290(4) Uani d . 1 1
H H5A 0.4256 0.5155 0.1229 0.035 Uiso calc R 1 1
H H5B 0.3097 0.5159 0.1098 0.035 Uiso calc R 1 1
C C6 0.34127(12) 0.7301(2) 0.15878(5) 0.0272(4) Uani d . 1 1
H H6 0.3153 0.6218 0.1794 0.033 Uiso calc R 1 1
C C7 0.21331(12) 0.9795(3) 0.18521(5) 0.0274(4) Uani d . 1 1
C C8 0.14302(14) 1.1459(3) 0.18094(5) 0.0408(4) Uani d . 1 1
H H8 0.1251 1.1947 0.1536 0.049 Uiso calc R 1 1
C C9 0.09902(15) 1.2410(3) 0.21542(6) 0.0479(5) Uani d . 1 1
H H9 0.0531 1.3564 0.2111 0.057 Uiso calc R 1 1
C C10 0.11944(14) 1.1743(3) 0.25632(5) 0.0410(4) Uani d . 1 1
C C11 0.18535(14) 1.0036(3) 0.26032(5) 0.0400(4) Uani d . 1 1
H H11 0.1992 0.9487 0.2876 0.048 Uiso calc R 1 1
C C12 0.23208(13) 0.9092(3) 0.22634(5) 0.0360(4) Uani d . 1 1
H H12 0.2780 0.7940 0.2310 0.043 Uiso calc R 1 1
C C13 0.07216(17) 1.2833(4) 0.29375(6) 0.0606(6) Uani d . 1 1
H H13A 0.0836 1.1951 0.3190 0.091 Uiso calc R 1 1
H H13B 0.0001 1.2988 0.2888 0.091 Uiso calc R 1 1
H H13C 0.1021 1.4267 0.2978 0.091 Uiso calc R 1 1
C C14 0.14036(12) 0.8157(3) 0.09319(5) 0.0299(4) Uani d . 1 1
C C15 0.10575(14) 0.6362(3) 0.11428(6) 0.0430(5) Uani d . 1 1
H H15 0.1383 0.5919 0.1395 0.052 Uiso calc R 1 1
C C16 0.02464(16) 0.5192(3) 0.09954(7) 0.0570(6) Uani d . 1 1
H H16 0.0031 0.3944 0.1144 0.068 Uiso calc R 1 1
C C17 -0.02498(16) 0.5812(4) 0.06370(6) 0.0561(6) Uani d . 1 1
H H17 -0.0810 0.5011 0.0537 0.067 Uiso calc R 1 1
C C18 0.00758(16) 0.7605(4) 0.04252(7) 0.0678(7) Uani d . 1 1
H H18 -0.0262 0.8057 0.0177 0.081 Uiso calc R 1 1
C C19 0.08925(15) 0.8762(3) 0.05708(6) 0.0541(6) Uani d . 1 1
H H19 0.1108 1.0002 0.0419 0.065 Uiso calc R 1 1
C C20 0.32894(12) 1.0818(2) 0.04374(5) 0.0267(4) Uani d . 1 1
C C21 0.26050(14) 1.3986(3) 0.01188(5) 0.0377(4) Uani d . 1 1
H H21A 0.3238 1.4786 0.0131 0.057 Uiso calc R 1 1
H H21B 0.2046 1.4996 0.0154 0.057 Uiso calc R 1 1
H H21C 0.2544 1.3258 -0.0154 0.057 Uiso calc R 1 1
C C22 0.55320(12) 0.5962(3) 0.07236(5) 0.0275(4) Uani d . 1 1
C C23 0.56248(13) 0.3923(3) 0.05468(5) 0.0316(4) Uani d . 1 1
H H23 0.5148 0.3442 0.0344 0.038 Uiso calc R 1 1
C C24 0.64064(13) 0.2587(3) 0.06633(5) 0.0352(4) Uani d . 1 1
H H24 0.6460 0.1193 0.0539 0.042 Uiso calc R 1 1
C C25 0.71143(13) 0.3237(3) 0.09577(5) 0.0348(4) Uani d . 1 1
C C26 0.70173(14) 0.5291(3) 0.11301(5) 0.0378(4) Uani d . 1 1
H H26 0.7497 0.5776 0.1331 0.045 Uiso calc R 1 1
C C27 0.62366(13) 0.6650(3) 0.10161(5) 0.0337(4) Uani d . 1 1
H H27 0.6184 0.8049 0.1138 0.040 Uiso calc R 1 1
C C28 0.79502(15) 0.1731(3) 0.10946(7) 0.0528(5) Uani d . 1 1
H H28A 0.8358 0.2441 0.1312 0.079 Uiso calc R 1 1
H H28B 0.8370 0.1383 0.0852 0.079 Uiso calc R 1 1
H H28C 0.7664 0.0395 0.1209 0.079 Uiso calc R 1 1
C C29 0.43611(12) 0.8289(3) 0.17719(5) 0.0277(4) Uani d . 1 1
C C30 0.46725(13) 1.0365(3) 0.16685(5) 0.0341(4) Uani d . 1 1
H H30 0.4250 1.1271 0.1504 0.041 Uiso calc R 1 1
C C31 0.55940(15) 1.1125(3) 0.18032(6) 0.0474(5) Uani d . 1 1
H H31 0.5804 1.2539 0.1726 0.057 Uiso calc R 1 1
C C32 0.62073(16) 0.9851(4) 0.20476(6) 0.0553(6) Uani d . 1 1
H H32 0.6846 1.0367 0.2134 0.066 Uiso calc R 1 1
C C33 0.58895(15) 0.7814(4) 0.21667(6) 0.0534(6) Uani d . 1 1
H H33 0.6300 0.6947 0.2344 0.064 Uiso calc R 1 1
C C34 0.49762(14) 0.7035(3) 0.20290(5) 0.0387(4) Uani d . 1 1
H H34 0.4766 0.5627 0.2111 0.046 Uiso calc R 1 1

loop_
_atom_site_aniso_label
_atom_site_aniso_U_11
_atom_site_aniso_U_22
_atom_site_aniso_U_33
_atom_site_aniso_U_12
_atom_site_aniso_U_13
_atom_site_aniso_U_23
O1 0.0322(7) 0.0414(7) 0.0238(6) -0.0024(5) 0.0044(5) 0.0027(5)
O2 0.0369(7) 0.0333(6) 0.0287(6) 0.0033(5) 0.0057(5) 0.0072(5)
N1 0.0286(8) 0.0339(7) 0.0220(7) 0.0044(6) 0.0020(6) 0.0012(6)
N2 0.0305(8) 0.0362(7) 0.0234(7) 0.0005(6) 0.0046(6) 0.0017(6)
C2 0.0296(9) 0.0290(8) 0.0232(8) 0.0006(7) 0.0018(7) 0.0027(7)
C3 0.0269(9) 0.0295(8) 0.0226(8) -0.0039(7) 0.0014(6) -0.0016(7)
C4 0.0297(9) 0.0281(8) 0.0218(8) -0.0054(7) 0.0006(7) -0.0035(7)
C5 0.0315(10) 0.0259(8) 0.0299(9) -0.0030(7) 0.0044(7) 0.0007(7)
C6 0.0319(9) 0.0251(8) 0.0245(8) 0.0011(7) 0.0045(7) 0.0042(7)
C7 0.0243(9) 0.0328(8) 0.0252(8) -0.0034(7) 0.0028(6) -0.0015(7)
C8 0.0444(12) 0.0486(11) 0.0295(9) 0.0122(9) 0.0045(8) 0.0043(8)
C9 0.0477(12) 0.0536(12) 0.0424(11) 0.0182(10) 0.0075(9) -0.0021(9)
C10 0.0340(10) 0.0565(11) 0.0325(9) 0.0013(9) 0.0060(8) -0.0097(9)
C11 0.0349(11) 0.0594(11) 0.0258(9) 0.0009(9) 0.0020(7) -0.0012(9)
C12 0.0351(10) 0.0446(10) 0.0284(9) 0.0073(8) 0.0025(7) 0.0010(8)
C13 0.0560(14) 0.0836(16) 0.0422(11) 0.0148(12) 0.0087(10) -0.0185(11)
C14 0.0268(9) 0.0357(9) 0.0273(8) 0.0029(7) 0.0027(7) 0.0051(7)
C15 0.0372(11) 0.0499(11) 0.0416(10) -0.0104(9) -0.0085(8) 0.0179(9)
C16 0.0508(14) 0.0558(12) 0.0640(14) -0.0208(10) -0.0177(11) 0.0249(11)
C17 0.0398(12) 0.0696(14) 0.0586(13) -0.0189(11) -0.0161(10) 0.0163(11)
C18 0.0499(14) 0.0917(17) 0.0614(14) -0.0244(13) -0.0290(11) 0.0386(13)
C19 0.0430(12) 0.0645(13) 0.0547(12) -0.0165(10) -0.0146(10) 0.0326(11)
C20 0.0259(9) 0.0311(8) 0.0230(8) -0.0055(7) -0.0022(7) -0.0028(7)
C21 0.0422(11) 0.0378(9) 0.0330(9) 0.0016(8) 0.0017(8) 0.0115(8)
C22 0.0271(9) 0.0309(8) 0.0245(8) -0.0020(7) 0.0051(7) 0.0014(7)
C23 0.0358(10) 0.0322(9) 0.0269(9) -0.0057(8) 0.0019(7) -0.0018(7)
C24 0.0416(11) 0.0285(8) 0.0356(9) -0.0011(8) 0.0065(8) -0.0003(8)
C25 0.0309(10) 0.0366(9) 0.0369(9) -0.0015(8) 0.0056(8) 0.0093(8)
C26 0.0352(11) 0.0418(10) 0.0365(10) -0.0067(8) -0.0057(8) 0.0005(8)
C27 0.0384(11) 0.0323(9) 0.0305(9) -0.0025(8) -0.0007(8) -0.0057(7)
C28 0.0395(12) 0.0491(11) 0.0697(14) 0.0027(9) -0.0011(10) 0.0114(11)
C29 0.0301(9) 0.0328(8) 0.0204(8) 0.0037(7) 0.0043(7) -0.0019(7)
C30 0.0369(10) 0.0326(9) 0.0330(9) 0.0000(8) 0.0053(8) -0.0043(8)
C31 0.0419(12) 0.0509(11) 0.0495(12) -0.0120(10) 0.0110(10) -0.0199(10)
C32 0.0337(12) 0.0867(16) 0.0457(12) -0.0020(11) 0.0016(9) -0.0338(12)
C33 0.0404(12) 0.0858(16) 0.0339(10) 0.0226(12) -0.0071(9) -0.0114(11)
C34 0.0423(11) 0.0455(10) 0.0282(9) 0.0132(9) 0.0058(8) 0.0018(8)

loop_
_atom_type_symbol
_atom_type_description
_atom_type_scat_dispersion_real
_atom_type_scat_dispersion_imag
_atom_type_scat_source
C C 0.0033 0.0016 ' International Tables Vol C Tables 4.2.6.8 and 6.1.1.4'
H H 0.0000 0.0000 ' International Tables Vol C Tables 4.2.6.8 and 6.1.1.4'
N N 0.0061 0.0033 ' International Tables Vol C Tables 4.2.6.8 and 6.1.1.4'
O O 0.0106 0.0060 ' International Tables Vol C Tables 4.2.6.8 and 6.1.1.4'

loop_
_geom_angle_atom_site_label_1
_geom_angle_atom_site_label_2
_geom_angle_atom_site_label_3
_geom_angle
C20 O2 C21 116.96(12)
C7 N1 C6 118.83(12)
C7 N1 C2 120.57(13)
C6 N1 C2 120.52(12)
C4 N2 C22 123.83(13)
C4 N2 H2 118.1
C22 N2 H2 118.1
N1 C2 C3 111.74(13)
N1 C2 C14 112.39(13)
C3 C2 C14 112.80(13)
N1 C2 H2A 106.5
C3 C2 H2A 106.5
C14 C2 H2A 106.5
C4 C3 C20 121.17(14)
C4 C3 C2 118.95(13)
C20 C3 C2 119.88(14)
N2 C4 C3 125.65(14)
N2 C4 C5 118.82(14)
C3 C4 C5 115.53(14)
C4 C5 C6 110.94(12)
C4 C5 H5A 109.5
C6 C5 H5A 109.5
C4 C5 H5B 109.5
C6 C5 H5B 109.5
H5A C5 H5B 108.0
N1 C6 C29 113.15(13)
N1 C6 C5 110.29(12)
C29 C6 C5 109.36(13)
N1 C6 H6 108.0
C29 C6 H6 108.0
C5 C6 H6 108.0
N1 C7 C8 122.69(14)
N1 C7 C12 121.50(15)
C8 C7 C12 115.80(15)
C9 C8 C7 121.71(16)
C9 C8 H8 119.1
C7 C8 H8 119.1
C8 C9 C10 122.38(18)
C8 C9 H9 118.8
C10 C9 H9 118.8
C11 C10 C9 115.75(16)
C11 C10 C13 122.59(17)
C9 C10 C13 121.65(18)
C10 C11 C12 122.88(17)
C10 C11 H11 118.6
C12 C11 H11 118.6
C11 C12 C7 121.39(16)
C11 C12 H12 119.3
C7 C12 H12 119.3
C10 C13 H13A 109.5
C10 C13 H13B 109.5
H13A C13 H13B 109.5
C10 C13 H13C 109.5
H13A C13 H13C 109.5
H13B C13 H13C 109.5
C15 C14 C19 117.11(16)
C15 C14 C2 122.64(14)
C19 C14 C2 120.24(15)
C14 C15 C16 121.39(17)
C14 C15 H15 119.3
C16 C15 H15 119.3
C17 C16 C15 120.71(18)
C17 C16 H16 119.6
C15 C16 H16 119.6
C18 C17 C16 118.79(19)
C18 C17 H17 120.6
C16 C17 H17 120.6
C17 C18 C19 120.44(18)
C17 C18 H18 119.8
C19 C18 H18 119.8
C18 C19 C14 121.54(18)
C18 C19 H19 119.2
C14 C19 H19 119.2
O1 C20 O2 121.50(14)
O1 C20 C3 125.50(15)
O2 C20 C3 113.00(13)
O2 C21 H21A 109.5
O2 C21 H21B 109.5
H21A C21 H21B 109.5
O2 C21 H21C 109.5
H21A C21 H21C 109.5
H21B C21 H21C 109.5
C23 C22 C27 119.24(15)
C23 C22 N2 120.53(14)
C27 C22 N2 120.23(14)
C24 C23 C22 120.29(16)
C24 C23 H23 119.9
C22 C23 H23 119.9
C23 C24 C25 121.36(16)
C23 C24 H24 119.3
C25 C24 H24 119.3
C24 C25 C26 117.78(16)
C24 C25 C28 121.00(16)
C26 C25 C28 121.20(17)
C27 C26 C25 121.48(16)
C27 C26 H26 119.3
C25 C26 H26 119.3
C26 C27 C22 119.84(16)
C26 C27 H27 120.1
C22 C27 H27 120.1
C25 C28 H28A 109.5
C25 C28 H28B 109.5
H28A C28 H28B 109.5
C25 C28 H28C 109.5
H28A C28 H28C 109.5
H28B C28 H28C 109.5
C30 C29 C34 118.43(16)
C30 C29 C6 122.00(14)
C34 C29 C6 119.41(15)
C31 C30 C29 120.52(17)
C31 C30 H30 119.7
C29 C30 H30 119.7
C32 C31 C30 120.53(19)
C32 C31 H31 119.7
C30 C31 H31 119.7
C31 C32 C33 119.53(19)
C31 C32 H32 120.2
C33 C32 H32 120.2
C34 C33 C32 120.22(19)
C34 C33 H33 119.9
C32 C33 H33 119.9
C33 C34 C29 120.68(18)
C33 C34 H34 119.7
C29 C34 H34 119.7

loop_
_geom_bond_atom_site_label_1
_geom_bond_atom_site_label_2
_geom_bond_distance
O1 C20 1.2277(18)
O2 C20 1.3562(19)
O2 C21 1.4385(18)
N1 C7 1.393(2)
N1 C6 1.458(2)
N1 C2 1.4679(19)
N2 C4 1.3498(19)
N2 C22 1.443(2)
N2 H2 0.8800
C2 C3 1.521(2)
C2 C14 1.533(2)
C2 H2A 1.0000
C3 C4 1.370(2)
C3 C20 1.442(2)
C4 C5 1.500(2)
C5 C6 1.535(2)
C5 H5A 0.9900
C5 H5B 0.9900
C6 C29 1.521(2)
C6 H6 1.0000
C7 C8 1.398(2)
C7 C12 1.399(2)
C8 C9 1.379(2)
C8 H8 0.9500
C9 C10 1.389(2)
C9 H9 0.9500
C10 C11 1.379(3)
C10 C13 1.510(2)
C11 C12 1.381(2)
C11 H11 0.9500
C12 H12 0.9500
C13 H13A 0.9800
C13 H13B 0.9800
C13 H13C 0.9800
C14 C15 1.377(2)
C14 C19 1.384(2)
C15 C16 1.382(3)
C15 H15 0.9500
C16 C17 1.369(3)
C16 H16 0.9500
C17 C18 1.368(3)
C17 H17 0.9500
C18 C19 1.382(3)
C18 H18 0.9500
C19 H19 0.9500
C21 H21A 0.9800
C21 H21B 0.9800
C21 H21C 0.9800
C22 C23 1.384(2)
C22 C27 1.386(2)
C23 C24 1.380(2)
C23 H23 0.9500
C24 C25 1.386(2)
C24 H24 0.9500
C25 C26 1.388(2)
C25 C28 1.516(2)
C26 C27 1.385(2)
C26 H26 0.9500
C27 H27 0.9500
C28 H28A 0.9800
C28 H28B 0.9800
C28 H28C 0.9800
C29 C30 1.388(2)
C29 C34 1.391(2)
C30 C31 1.384(3)
C30 H30 0.9500
C31 C32 1.373(3)
C31 H31 0.9500
C32 C33 1.381(3)
C32 H32 0.9500
C33 C34 1.381(3)
C33 H33 0.9500
C34 H34 0.9500

loop_
_geom_hbond_atom_site_label_D
_geom_hbond_atom_site_label_H
_geom_hbond_atom_site_label_A
_geom_hbond_site_symmetry_A
_geom_hbond_distance_DH
_geom_hbond_distance_HA
_geom_hbond_distance_DA
_geom_hbond_angle_DHA
_geom_hbond_publ_flag
N2 H2 O1 . 0.8800 2.1100 2.7343(17) 128.00 yes
C19 H19 O2 . 0.9500 2.4700 3.213(3) 135.00 yes
N2 H2 O1 3_675 0.8800 2.5200 3.2471(17) 140.00 yes
C23 H23 O1 1_545 0.9500 2.4000 3.236(2) 147.00 yes
C24 H24 O1 3_665 0.9500 2.5800 3.363(2) 140.00 yes
C27 H27 Cg1 . 0.9500 2.83 3.476(2) 126.00 yes
C13 H13B Cg2 2_675 0.9800 2.81 3.679(2) 148.00 yes
C21 H21C Cg3 4_675 0.9800 2.97 3.487(2) 114.00 yes

loop_
_geom_torsion_atom_site_label_1
_geom_torsion_atom_site_label_2
_geom_torsion_atom_site_label_3
_geom_torsion_atom_site_label_4
_geom_torsion
C7 N1 C2 C3 151.62(14)
C6 N1 C2 C3 -31.79(19)
C7 N1 C2 C14 -80.38(18)
C6 N1 C2 C14 96.20(17)
N1 C2 C3 C4 36.66(19)
C14 C2 C3 C4 -91.11(17)
N1 C2 C3 C20 -142.40(14)
C14 C2 C3 C20 89.83(17)
C22 N2 C4 C3 166.10(15)
C22 N2 C4 C5 -14.4(2)
C20 C3 C4 N2 2.5(2)
C2 C3 C4 N2 -176.52(14)
C20 C3 C4 C5 -176.98(13)
C2 C3 C4 C5 4.0(2)
N2 C4 C5 C6 131.03(15)
C3 C4 C5 C6 -49.43(18)
C7 N1 C6 C29 -71.72(18)
C2 N1 C6 C29 111.64(15)
C7 N1 C6 C5 165.43(13)
C2 N1 C6 C5 -11.21(19)
C4 C5 C6 N1 52.06(17)
C4 C5 C6 C29 -72.98(16)
C6 N1 C7 C8 174.53(15)
C2 N1 C7 C8 -8.8(2)
C6 N1 C7 C12 -5.0(2)
C2 N1 C7 C12 171.68(15)
N1 C7 C8 C9 -176.44(17)
C12 C7 C8 C9 3.1(3)
C7 C8 C9 C10 -1.8(3)
C8 C9 C10 C11 -1.1(3)
C8 C9 C10 C13 178.74(19)
C9 C10 C11 C12 2.7(3)
C13 C10 C11 C12 -177.19(19)
C10 C11 C12 C7 -1.3(3)
N1 C7 C12 C11 177.96(16)
C8 C7 C12 C11 -1.6(3)
N1 C2 C14 C15 -14.2(2)
C3 C2 C14 C15 113.24(18)
N1 C2 C14 C19 166.88(16)
C3 C2 C14 C19 -65.7(2)
C19 C14 C15 C16 1.2(3)
C2 C14 C15 C16 -177.72(19)
C14 C15 C16 C17 -1.2(3)
C15 C16 C17 C18 0.4(4)
C16 C17 C18 C19 0.2(4)
C17 C18 C19 C14 -0.1(4)
C15 C14 C19 C18 -0.6(3)
C2 C14 C19 C18 178.4(2)
C21 O2 C20 O1 1.0(2)
C21 O2 C20 C3 -178.39(13)
C4 C3 C20 O1 5.7(2)
C2 C3 C20 O1 -175.28(15)
C4 C3 C20 O2 -174.94(13)
C2 C3 C20 O2 4.1(2)
C4 N2 C22 C23 100.73(18)
C4 N2 C22 C27 -80.1(2)
C27 C22 C23 C24 0.5(2)
N2 C22 C23 C24 179.67(15)
C22 C23 C24 C25 0.0(2)
C23 C24 C25 C26 -0.5(2)
C23 C24 C25 C28 177.92(16)
C24 C25 C26 C27 0.5(3)
C28 C25 C26 C27 -177.91(17)
C25 C26 C27 C22 0.0(3)
C23 C22 C27 C26 -0.5(2)
N2 C22 C27 C26 -179.67(15)
N1 C6 C29 C30 -33.1(2)
C5 C6 C29 C30 90.31(17)
N1 C6 C29 C34 151.50(14)
C5 C6 C29 C34 -85.13(17)
C34 C29 C30 C31 2.9(2)
C6 C29 C30 C31 -172.61(15)
C29 C30 C31 C32 -1.2(3)
C30 C31 C32 C33 -1.4(3)
C31 C32 C33 C34 2.2(3)
C32 C33 C34 C29 -0.5(3)
C30 C29 C34 C33 -2.1(2)
C6 C29 C34 C33 173.55(15)
